data_4347117
loop_
_publ_author_name
'Jeremies, Alexander'
'Gruschinski, Sina'
'Meyer, Michel'
'Matulis, Vitaly'
'Ivashkevich, Oleg A.'
'Kobalz, Karolin'
'Kersting, Berthold'

_publ_section_title
;
 Azide Binding Controlled by Steric Interactions in Second Sphere.
 Synthesis, Crystal Structure, and Magnetic Properties of
 [Ni(II)2(L)(\m(1,1)-N3)][ClO4] (L = Macrocyclic N6S2 Ligand).
;
_journal_issue 4
_journal_name_full 'Inorganic chemistry'
_journal_page_first 1843
_journal_page_last 1853
_journal_paper_doi 10.1021/acs.inorgchem.5b02743
_journal_volume 55
_journal_year 2016
_chemical_formula_sum 'C38 H64 Cl N9 Ni2 O4 S2'
_chemical_formula_weight 927.97
_space_group_IT_number 14
_space_group_name_Hall '-P 2ybc'
_space_group_name_H-M_alt 'P 1 21/c 1'
_symmetry_cell_setting monoclinic
_symmetry_space_group_name_H-M 'P 1 21/c 1'
_atom_sites_solution_hydrogens geom
_atom_sites_solution_primary direct
_atom_sites_solution_secondary difmap
_audit_creation_method SHELXL-97
_cell_angle_alpha 90.00
_cell_angle_beta 105.73(3)
_cell_angle_gamma 90.00
_cell_formula_units_Z 4
_cell_length_a 16.929(3)
_cell_length_b 23.299(5)
_cell_length_c 13.836(3)
_cell_measurement_reflns_used 13670
_cell_measurement_temperature 213(2)
_cell_measurement_theta_max 24.3
_cell_measurement_theta_min 2.0
_cell_volume 5253(2)
_computing_cell_refinement 'STOE X-AREA'
_computing_data_collection 'STOE X-AREA'
_computing_data_reduction 'STOE X-AREA, STOE X-RED'
_computing_molecular_graphics 'ORTEP 3 (Farrugia, 1999)'
_computing_publication_material 'ORTEP 3 (Farrugia, 1999)'
_computing_structure_refinement 'SHELXL-97 (Sheldrick, 1997)'
_computing_structure_solution 'SHELXS-97 (Sheldrick, 1990)'
_diffrn_ambient_temperature 213(2)
_diffrn_measured_fraction_theta_full 0.997
_diffrn_measured_fraction_theta_max 0.997
_diffrn_measurement_device_type STOE-IPDS-2T
_diffrn_radiation_monochromator graphite
_diffrn_radiation_source 'fine-focus sealed tube'
_diffrn_radiation_type MoK\a
_diffrn_radiation_wavelength 0.71073
_diffrn_reflns_av_R_equivalents 0.0388
_diffrn_reflns_av_sigmaI/netI 0.0495
_diffrn_reflns_limit_h_max 20
_diffrn_reflns_limit_h_min -20
_diffrn_reflns_limit_k_max 26
_diffrn_reflns_limit_k_min -27
_diffrn_reflns_limit_l_max 16
_diffrn_reflns_limit_l_min -16
_diffrn_reflns_number 33740
_diffrn_reflns_theta_full 25.00
_diffrn_reflns_theta_max 25.00
_diffrn_reflns_theta_min 2.15
_exptl_absorpt_coefficient_mu 0.888
_exptl_absorpt_correction_T_max 0.9164
_exptl_absorpt_correction_T_min 0.9164
_exptl_absorpt_correction_type empirical
_exptl_crystal_colour block
_exptl_crystal_density_diffrn 1.173
_exptl_crystal_density_method 'not measured'
_exptl_crystal_description pale-green
_exptl_crystal_F_000 1968
_exptl_crystal_size_max 0.10
_exptl_crystal_size_mid 0.10
_exptl_crystal_size_min 0.10
_platon_squeeze_details
;
;
_refine_diff_density_max 0.738
_refine_diff_density_min -0.660
_refine_diff_density_rms 0.078
_refine_ls_extinction_method none
_refine_ls_goodness_of_fit_ref 0.893
_refine_ls_hydrogen_treatment mixed
_refine_ls_matrix_type full
_refine_ls_number_parameters 505
_refine_ls_number_reflns 9228
_refine_ls_number_restraints 42
_refine_ls_restrained_S_all 0.934
_refine_ls_R_factor_all 0.0637
_refine_ls_R_factor_gt 0.0449
_refine_ls_shift/su_max 0.002
_refine_ls_shift/su_mean 0.000
_refine_ls_structure_factor_coef Fsqd
_refine_ls_weighting_details 'calc w=1/[\s^2^(Fo^2^)+(0.0790P)^2^+0.0000P] where P=(Fo^2^+2Fc^2^)/3'
_refine_ls_weighting_scheme calc
_refine_ls_wR_factor_gt 0.1141
_refine_ls_wR_factor_ref 0.1190
_reflns_number_gt 6392
_reflns_number_total 9228
_reflns_threshold_expression >2sigma(I)
_cod_data_source_file ic5b02743_si_002.cif
_cod_data_source_block azsq
_cod_original_cell_volume 5253.3(18)
_cod_original_sg_symbol_H-M P21/c
_cod_database_code 4347117

loop_
_symmetry_equiv_pos_as_xyz
'x, y, z'
'-x, y+1/2, -z+1/2'
'-x, -y, -z'
'x, -y-1/2, z-1/2'

loop_
_atom_site_label
_atom_site_type_symbol
_atom_site_fract_x
_atom_site_fract_y
_atom_site_fract_z
_atom_site_U_iso_or_equiv
_atom_site_adp_type
_atom_site_occupancy
_atom_site_symmetry_multiplicity
_atom_site_calc_flag
_atom_site_refinement_flags
_atom_site_disorder_assembly
_atom_site_disorder_group
Ni1 Ni 0.30918(3) 0.35293(2) -0.12659(3) 0.03934(13) Uani 1 1 d . . .
Ni2 Ni 0.31269(3) 0.439325(19) 0.05672(3) 0.03644(13) Uani 1 1 d . . .
S1 S 0.41194(5) 0.42444(4) -0.04329(6) 0.0372(2) Uani 1 1 d . . .
S2 S 0.31607(5) 0.33276(4) 0.05022(6) 0.03646(19) Uani 1 1 d . . .
N1 N 0.40113(18) 0.29181(13) -0.1363(2) 0.0448(7) Uani 1 1 d . . .
H1 H 0.3986 0.2634 -0.0910 0.054 Uiso 1 1 calc R . .
N2 N 0.2877(2) 0.37759(15) -0.2863(2) 0.0532(8) Uani 1 1 d . . .
N3 N 0.21590(19) 0.29146(14) -0.1814(2) 0.0490(7) Uani 1 1 d . . .
H3 H 0.2335 0.2703 -0.2278 0.059 Uiso 1 1 calc R . .
N4 N 0.22502(18) 0.43861(14) 0.1401(2) 0.0479(7) Uani 1 1 d . . .
H4 H 0.2453 0.4635 0.1926 0.057 Uiso 1 1 calc R . .
N5 N 0.28850(18) 0.53385(13) 0.0391(2) 0.0471(7) Uani 1 1 d . . .
N6 N 0.41081(17) 0.45164(13) 0.1908(2) 0.0402(7) Uani 1 1 d . . .
H6 H 0.4086 0.4203 0.2304 0.048 Uiso 1 1 calc R . .
C1 C 0.48532(19) 0.37986(15) 0.0391(3) 0.0382(8) Uani 1 1 d . . .
C2 C 0.5140(2) 0.33013(16) 0.0045(3) 0.0443(8) Uani 1 1 d . . .
C3 C 0.5727(2) 0.29648(17) 0.0699(3) 0.0523(10) Uani 1 1 d . . .
H3B H 0.5910 0.2629 0.0453 0.063 Uiso 1 1 calc R . .
C4 C 0.6050(2) 0.31064(18) 0.1699(3) 0.0517(10) Uani 1 1 d . . .
C5 C 0.5762(2) 0.36058(18) 0.2030(3) 0.0479(9) Uani 1 1 d . . .
H5 H 0.5965 0.3711 0.2708 0.057 Uiso 1 1 calc R . .
C6 C 0.51826(19) 0.39553(16) 0.1395(3) 0.0401(8) Uani 1 1 d . . .
C7 C 0.4861(2) 0.31417(18) -0.1039(3) 0.0510(9) Uani 1 1 d . . .
H7A H 0.4900 0.3481 -0.1443 0.061 Uiso 1 1 calc R . .
H7B H 0.5234 0.2850 -0.1175 0.061 Uiso 1 1 calc R . .
C8 C 0.3914(3) 0.26182(18) -0.2343(3) 0.0590(11) Uani 1 1 d . . .
H8A H 0.3406 0.2393 -0.2501 0.071 Uiso 1 1 calc R . .
H8B H 0.4372 0.2351 -0.2281 0.071 Uiso 1 1 calc R . .
C9 C 0.3887(3) 0.3030(2) -0.3196(3) 0.0631(12) Uani 1 1 d . . .
H9A H 0.4325 0.3315 -0.2972 0.076 Uiso 1 1 calc R . .
H9B H 0.3997 0.2817 -0.3756 0.076 Uiso 1 1 calc R . .
C10 C 0.3082(3) 0.3338(2) -0.3564(3) 0.0705(13) Uani 1 1 d . . .
H10A H 0.2644 0.3049 -0.3717 0.085 Uiso 1 1 calc R . .
H10B H 0.3076 0.3531 -0.4194 0.085 Uiso 1 1 calc R . .
C11 C 0.3358(3) 0.4304(2) -0.2903(3) 0.0701(13) Uani 1 1 d . . .
H11A H 0.3350 0.4384 -0.3594 0.105 Uiso 1 1 calc R . .
H11B H 0.3920 0.4249 -0.2506 0.105 Uiso 1 1 calc R . .
H11C H 0.3119 0.4624 -0.2635 0.105 Uiso 1 1 calc R . .
C12 C 0.2006(3) 0.3932(2) -0.3282(3) 0.0707(13) Uani 1 1 d . . .
H12A H 0.1935 0.4074 -0.3967 0.085 Uiso 1 1 calc R . .
H12B H 0.1881 0.4251 -0.2885 0.085 Uiso 1 1 calc R . .
C13 C 0.1376(3) 0.3463(2) -0.3320(3) 0.0726(13) Uani 1 1 d . . .
H13A H 0.0832 0.3634 -0.3597 0.087 Uiso 1 1 calc R . .
H13B H 0.1450 0.3175 -0.3804 0.087 Uiso 1 1 calc R . .
C14 C 0.1356(2) 0.3146(2) -0.2369(3) 0.0602(11) Uani 1 1 d . . .
H14A H 0.1162 0.3409 -0.1930 0.072 Uiso 1 1 calc R . .
H14B H 0.0962 0.2830 -0.2545 0.072 Uiso 1 1 calc R . .
C15 C 0.2070(2) 0.24902(17) -0.1039(3) 0.0518(10) Uani 1 1 d . . .
H15A H 0.2611 0.2336 -0.0694 0.062 Uiso 1 1 calc R . .
H15B H 0.1726 0.2170 -0.1371 0.062 Uiso 1 1 calc R . .
C16 C 0.1692(2) 0.27554(16) -0.0281(3) 0.0458(8) Uani 1 1 d . . .
C17 C 0.2137(2) 0.31432(15) 0.0448(3) 0.0411(8) Uani 1 1 d . . .
C18 C 0.1751(2) 0.33827(16) 0.1124(3) 0.0451(9) Uani 1 1 d . . .
C19 C 0.0937(2) 0.32440(18) 0.1057(3) 0.0539(10) Uani 1 1 d . . .
H19 H 0.0687 0.3406 0.1522 0.065 Uiso 1 1 calc R . .
C20 C 0.0481(2) 0.28735(19) 0.0327(3) 0.0574(11) Uani 1 1 d . . .
C21 C 0.0885(2) 0.26372(18) -0.0325(3) 0.0549(10) Uani 1 1 d . . .
H21 H 0.0594 0.2383 -0.0824 0.066 Uiso 1 1 calc R . .
C22 C 0.2179(2) 0.38219(17) 0.1886(3) 0.0506(9) Uani 1 1 d . . .
H22A H 0.1872 0.3874 0.2387 0.061 Uiso 1 1 calc R . .
H22B H 0.2729 0.3682 0.2235 0.061 Uiso 1 1 calc R . .
C23 C 0.1432(2) 0.46167(19) 0.0876(4) 0.0630(11) Uani 1 1 d . . .
H23A H 0.1061 0.4561 0.1302 0.076 Uiso 1 1 calc R . .
H23B H 0.1212 0.4398 0.0256 0.076 Uiso 1 1 calc R . .
C24 C 0.1441(3) 0.52495(19) 0.0614(4) 0.0686(13) Uani 1 1 d . . .
H24A H 0.0878 0.5361 0.0263 0.082 Uiso 1 1 calc R . .
H24B H 0.1595 0.5465 0.1245 0.082 Uiso 1 1 calc R . .
C25 C 0.1994(3) 0.54464(18) -0.0019(4) 0.0636(11) Uani 1 1 d . . .
H25A H 0.1812 0.5258 -0.0675 0.076 Uiso 1 1 calc R . .
H25B H 0.1914 0.5860 -0.0133 0.076 Uiso 1 1 calc R . .
C26 C 0.3285(3) 0.55353(18) -0.0375(3) 0.0634(11) Uani 1 1 d . . .
H26A H 0.3098 0.5920 -0.0590 0.095 Uiso 1 1 calc R . .
H26B H 0.3143 0.5278 -0.0947 0.095 Uiso 1 1 calc R . .
H26C H 0.3875 0.5537 -0.0091 0.095 Uiso 1 1 calc R . .
C27 C 0.3170(3) 0.57161(18) 0.1283(3) 0.0627(11) Uani 1 1 d . . .
H27A H 0.2768 0.5696 0.1675 0.075 Uiso 1 1 calc R . .
H27B H 0.3174 0.6113 0.1047 0.075 Uiso 1 1 calc R . .
C28 C 0.4006(3) 0.55842(18) 0.1974(3) 0.0602(11) Uani 1 1 d . . .
H28A H 0.4166 0.5896 0.2463 0.072 Uiso 1 1 calc R . .
H28B H 0.4406 0.5574 0.1577 0.072 Uiso 1 1 calc R . .
C29 C 0.4049(3) 0.50228(18) 0.2535(3) 0.0539(10) Uani 1 1 d . . .
H29A H 0.4528 0.5029 0.3122 0.065 Uiso 1 1 calc R . .
H29B H 0.3559 0.4985 0.2777 0.065 Uiso 1 1 calc R . .
C30 C 0.4949(2) 0.45110(16) 0.1777(3) 0.0432(8) Uani 1 1 d . . .
H30A H 0.5341 0.4597 0.2424 0.052 Uiso 1 1 calc R . .
H30B H 0.4992 0.4817 0.1307 0.052 Uiso 1 1 calc R . .
C31 C 0.6725(3) 0.2739(2) 0.2373(4) 0.0677(13) Uani 1 1 d . . .
C32 C 0.6840(4) 0.2867(3) 0.3479(4) 0.108(2) Uani 1 1 d . . .
H32A H 0.7081 0.3245 0.3634 0.162 Uiso 1 1 calc R . .
H32B H 0.7200 0.2582 0.3882 0.162 Uiso 1 1 calc R . .
H32C H 0.6312 0.2856 0.3626 0.162 Uiso 1 1 calc R . .
C33 C 0.6458(4) 0.2103(3) 0.2284(6) 0.117(2) Uani 1 1 d . . .
H33A H 0.5959 0.2061 0.2494 0.175 Uiso 1 1 calc R . .
H33B H 0.6888 0.1870 0.2710 0.175 Uiso 1 1 calc R . .
H33C H 0.6359 0.1979 0.1592 0.175 Uiso 1 1 calc R . .
C34 C 0.7494(3) 0.2842(4) 0.2099(6) 0.169(5) Uani 1 1 d . . .
H34A H 0.7475 0.2647 0.1474 0.253 Uiso 1 1 calc R . .
H34B H 0.7953 0.2698 0.2626 0.253 Uiso 1 1 calc R . .
H34C H 0.7562 0.3251 0.2016 0.253 Uiso 1 1 calc R . .
C35 C -0.0434(2) 0.2778(2) 0.0194(4) 0.0763(15) Uani 1 1 d . . .
C36 C -0.0891(3) 0.3136(3) -0.0714(5) 0.103(2) Uani 1 1 d . . .
H36A H -0.0670 0.3523 -0.0648 0.155 Uiso 1 1 calc R . .
H36B H -0.1470 0.3149 -0.0746 0.155 Uiso 1 1 calc R . .
H36C H -0.0821 0.2963 -0.1324 0.155 Uiso 1 1 calc R . .
C37 C -0.0661(3) 0.2159(3) 0.0003(8) 0.173(5) Uani 1 1 d . . .
H37A H -0.1253 0.2119 -0.0166 0.259 Uiso 1 1 calc R . .
H37B H -0.0414 0.1936 0.0600 0.259 Uiso 1 1 calc R . .
H37C H -0.0464 0.2020 -0.0551 0.259 Uiso 1 1 calc R . .
C38 C -0.0711(4) 0.3011(5) 0.1078(6) 0.164(4) Uani 1 1 d . . .
H38A H -0.0457 0.3381 0.1274 0.246 Uiso 1 1 calc R . .
H38B H -0.0548 0.2746 0.1639 0.246 Uiso 1 1 calc R . .
H38C H -0.1303 0.3053 0.0884 0.246 Uiso 1 1 calc R . .
N7 N 0.22978(18) 0.42293(14) -0.0950(2) 0.0462(7) Uani 1 1 d . . .
N8 N 0.1593(2) 0.43327(16) -0.1299(3) 0.0630(9) Uani 1 1 d . . .
N9 N 0.0904(3) 0.4445(2) -0.1651(4) 0.1028(17) Uani 1 1 d . . .
Cl1 Cl 0.45356(10) 0.37288(6) 0.45717(9) 0.0773(4) Uani 1 1 d D . .
O1A O 0.4612(7) 0.4108(4) 0.5420(7) 0.1007(14) Uani 0.50 1 d PD A 1
O2A O 0.4841(6) 0.3191(3) 0.4920(6) 0.1007(14) Uani 0.50 1 d PD A 1
O3A O 0.5112(5) 0.3994(3) 0.4083(6) 0.1007(14) Uani 0.50 1 d PD A 1
O4A O 0.3750(5) 0.3717(4) 0.3941(6) 0.1007(14) Uani 0.50 1 d PD A 1
O1B O 0.4765(10) 0.3978(6) 0.5460(9) 0.184(4) Uani 0.50 1 d PD A 2
O2B O 0.4153(10) 0.3209(5) 0.4615(8) 0.184(4) Uani 0.50 1 d PD A 2
O3B O 0.4923(9) 0.3753(5) 0.3859(8) 0.184(4) Uani 0.50 1 d PD A 2
O4B O 0.3801(7) 0.4067(5) 0.4021(8) 0.184(4) Uani 0.50 1 d PD A 2

loop_
_atom_site_aniso_label
_atom_site_aniso_U_11
_atom_site_aniso_U_22
_atom_site_aniso_U_33
_atom_site_aniso_U_23
_atom_site_aniso_U_13
_atom_site_aniso_U_12
Ni1 0.0480(3) 0.0343(3) 0.0358(2) -0.00061(18) 0.01147(18) -0.00702(19)
Ni2 0.0391(2) 0.0301(2) 0.0414(2) 0.00095(18) 0.01306(18) -0.00118(17)
S1 0.0429(4) 0.0322(5) 0.0377(4) 0.0022(3) 0.0128(3) -0.0037(3)
S2 0.0372(4) 0.0331(5) 0.0410(4) 0.0028(4) 0.0138(3) -0.0027(3)
N1 0.0613(19) 0.0335(17) 0.0464(17) -0.0049(13) 0.0260(14) -0.0062(13)
N2 0.074(2) 0.047(2) 0.0369(16) -0.0005(14) 0.0129(15) -0.0140(16)
N3 0.0568(18) 0.044(2) 0.0449(17) -0.0062(14) 0.0126(14) -0.0139(14)
N4 0.0494(17) 0.0395(19) 0.0606(19) -0.0042(15) 0.0252(15) -0.0007(13)
N5 0.0522(17) 0.0318(17) 0.0587(19) 0.0001(14) 0.0172(14) -0.0007(13)
N6 0.0484(16) 0.0339(17) 0.0402(15) -0.0026(12) 0.0153(13) -0.0026(12)
C1 0.0379(17) 0.036(2) 0.0440(19) 0.0035(15) 0.0170(14) -0.0047(14)
C2 0.0419(18) 0.041(2) 0.056(2) 0.0000(17) 0.0228(16) -0.0024(15)
C3 0.044(2) 0.042(2) 0.078(3) 0.006(2) 0.030(2) 0.0050(16)
C4 0.0404(19) 0.054(3) 0.063(3) 0.014(2) 0.0189(18) 0.0009(17)
C5 0.0385(18) 0.059(3) 0.046(2) 0.0093(18) 0.0114(15) -0.0017(17)
C6 0.0361(17) 0.042(2) 0.0450(19) 0.0027(16) 0.0152(14) -0.0052(14)
C7 0.057(2) 0.046(2) 0.060(2) -0.0094(18) 0.0310(19) -0.0012(17)
C8 0.085(3) 0.047(3) 0.053(2) -0.0141(19) 0.033(2) -0.013(2)
C9 0.092(3) 0.056(3) 0.048(2) -0.015(2) 0.031(2) -0.013(2)
C10 0.108(4) 0.063(3) 0.044(2) -0.010(2) 0.025(2) -0.028(3)
C11 0.109(4) 0.056(3) 0.042(2) 0.008(2) 0.015(2) -0.023(3)
C12 0.085(3) 0.075(3) 0.042(2) 0.011(2) 0.001(2) -0.009(2)
C13 0.073(3) 0.083(4) 0.050(2) -0.001(2) -0.003(2) -0.013(2)
C14 0.055(2) 0.063(3) 0.055(2) -0.003(2) 0.0029(18) -0.018(2)
C15 0.058(2) 0.039(2) 0.059(2) -0.0069(18) 0.0172(18) -0.0166(17)
C16 0.047(2) 0.036(2) 0.055(2) 0.0075(17) 0.0125(16) -0.0061(15)
C17 0.0412(18) 0.031(2) 0.051(2) 0.0092(16) 0.0141(15) -0.0013(14)
C18 0.048(2) 0.040(2) 0.052(2) 0.0102(17) 0.0218(17) -0.0009(15)
C19 0.051(2) 0.047(2) 0.071(3) 0.015(2) 0.029(2) 0.0040(18)
C20 0.039(2) 0.050(3) 0.083(3) 0.023(2) 0.0167(19) -0.0003(18)
C21 0.049(2) 0.043(2) 0.069(3) 0.009(2) 0.0099(19) -0.0106(17)
C22 0.058(2) 0.048(2) 0.055(2) 0.0017(18) 0.0313(18) -0.0022(18)
C23 0.051(2) 0.051(3) 0.097(3) 0.004(2) 0.036(2) 0.0054(19)
C24 0.056(2) 0.046(3) 0.109(4) 0.001(2) 0.030(2) 0.0078(19)
C25 0.064(3) 0.033(2) 0.091(3) 0.005(2) 0.015(2) 0.0093(18)
C26 0.083(3) 0.037(2) 0.076(3) 0.014(2) 0.031(2) 0.003(2)
C27 0.077(3) 0.036(2) 0.077(3) -0.009(2) 0.024(2) 0.0017(19)
C28 0.070(3) 0.036(2) 0.073(3) -0.015(2) 0.018(2) -0.0030(19)
C29 0.064(2) 0.053(3) 0.045(2) -0.0135(18) 0.0162(18) -0.0018(19)
C30 0.0421(18) 0.043(2) 0.0421(19) -0.0020(16) 0.0077(15) -0.0065(15)
C31 0.054(2) 0.068(3) 0.084(3) 0.034(3) 0.023(2) 0.016(2)
C32 0.080(4) 0.146(6) 0.093(4) 0.057(4) 0.015(3) 0.040(4)
C33 0.123(5) 0.090(5) 0.138(6) 0.052(4) 0.037(4) 0.029(4)
C34 0.055(3) 0.259(10) 0.208(8) 0.168(8) 0.062(4) 0.067(5)
C35 0.039(2) 0.080(4) 0.109(4) 0.024(3) 0.018(2) -0.003(2)
C36 0.051(3) 0.080(4) 0.158(6) 0.019(4) -0.006(3) 0.005(3)
C37 0.041(3) 0.060(4) 0.408(14) 0.056(6) 0.046(5) -0.008(2)
C38 0.051(3) 0.318(14) 0.132(6) 0.001(7) 0.042(4) -0.026(5)
N7 0.0409(17) 0.0427(19) 0.0498(17) 0.0029(14) 0.0032(14) 0.0017(13)
N8 0.058(2) 0.058(2) 0.064(2) -0.0074(18) 0.0010(18) 0.0025(17)
N9 0.059(3) 0.110(4) 0.117(4) -0.029(3) -0.015(2) 0.019(2)
Cl1 0.1340(11) 0.0549(8) 0.0522(6) 0.0073(5) 0.0410(7) 0.0044(7)
O1A 0.141(4) 0.067(3) 0.088(3) -0.014(2) 0.022(3) 0.002(2)
O2A 0.141(4) 0.067(3) 0.088(3) -0.014(2) 0.022(3) 0.002(2)
O3A 0.141(4) 0.067(3) 0.088(3) -0.014(2) 0.022(3) 0.002(2)
O4A 0.141(4) 0.067(3) 0.088(3) -0.014(2) 0.022(3) 0.002(2)
O1B 0.335(10) 0.129(6) 0.126(5) -0.044(4) 0.129(6) -0.100(6)
O2B 0.335(10) 0.129(6) 0.126(5) -0.044(4) 0.129(6) -0.100(6)
O3B 0.335(10) 0.129(6) 0.126(5) -0.044(4) 0.129(6) -0.100(6)
O4B 0.335(10) 0.129(6) 0.126(5) -0.044(4) 0.129(6) -0.100(6)

loop_
_atom_type_symbol
_atom_type_description
_atom_type_scat_dispersion_real
_atom_type_scat_dispersion_imag
_atom_type_scat_source
C C 0.0033 0.0016 'International Tables Vol C Tables 4.2.6.8 and 6.1.1.4'
H H 0.0000 0.0000 'International Tables Vol C Tables 4.2.6.8 and 6.1.1.4'
N N 0.0061 0.0033 'International Tables Vol C Tables 4.2.6.8 and 6.1.1.4'
S S 0.1246 0.1234 'International Tables Vol C Tables 4.2.6.8 and 6.1.1.4'
Ni Ni 0.3393 1.1124 'International Tables Vol C Tables 4.2.6.8 and 6.1.1.4'
Cl Cl 0.1484 0.1585 'International Tables Vol C Tables 4.2.6.8 and 6.1.1.4'
O O 0.0106 0.0060 'International Tables Vol C Tables 4.2.6.8 and 6.1.1.4'

loop_
_geom_angle_atom_site_label_1
_geom_angle_atom_site_label_2
_geom_angle_atom_site_label_3
_geom_angle
N3 Ni1 N1 90.69(12)
N3 Ni1 N2 85.02(12)
N1 Ni1 N2 92.04(13)
N3 Ni1 N7 97.72(12)
N1 Ni1 N7 170.29(11)
N2 Ni1 N7 93.50(12)
N3 Ni1 S1 172.75(9)
N1 Ni1 S1 92.63(8)
N2 Ni1 S1 101.29(9)
N7 Ni1 S1 78.47(8)
N3 Ni1 S2 93.25(9)
N1 Ni1 S2 95.50(9)
N2 Ni1 S2 172.28(10)
N7 Ni1 S2 79.26(8)
S1 Ni1 S2 80.02(4)
N4 Ni2 N6 91.30(12)
N4 Ni2 N7 99.07(12)
N6 Ni2 N7 169.35(11)
N4 Ni2 N5 86.12(11)
N6 Ni2 N5 92.19(11)
N7 Ni2 N5 90.94(11)
N4 Ni2 S1 171.41(9)
N6 Ni2 S1 91.04(8)
N7 Ni2 S1 78.35(8)
N5 Ni2 S1 102.05(8)
N4 Ni2 S2 92.20(9)
N6 Ni2 S2 98.32(8)
N7 Ni2 S2 78.97(8)
N5 Ni2 S2 169.39(8)
S1 Ni2 S2 79.28(3)
C1 S1 Ni1 100.81(12)
C1 S1 Ni2 100.71(11)
Ni1 S1 Ni2 81.70(3)
C17 S2 Ni1 102.83(12)
C17 S2 Ni2 102.27(12)
Ni1 S2 Ni2 81.38(3)
C7 N1 C8 107.4(3)
C7 N1 Ni1 114.2(2)
C8 N1 Ni1 117.7(3)
C12 N2 C11 106.4(4)
C12 N2 C10 107.0(3)
C11 N2 C10 108.2(3)
C12 N2 Ni1 109.4(2)
C11 N2 Ni1 108.0(2)
C10 N2 Ni1 117.4(3)
C14 N3 C15 111.0(3)
C14 N3 Ni1 115.7(3)
C15 N3 Ni1 113.7(2)
C23 N4 C22 111.2(3)
C23 N4 Ni2 115.5(3)
C22 N4 Ni2 113.9(2)
C26 N5 C25 106.8(3)
C26 N5 C27 107.6(3)
C25 N5 C27 106.6(3)
C26 N5 Ni2 106.1(2)
C25 N5 Ni2 110.2(2)
C27 N5 Ni2 118.9(2)
C30 N6 C29 107.3(3)
C30 N6 Ni2 115.9(2)
C29 N6 Ni2 116.9(2)
C2 C1 C6 118.5(3)
C2 C1 S1 121.0(3)
C6 C1 S1 120.4(3)
C3 C2 C1 120.0(4)
C3 C2 C7 119.3(4)
C1 C2 C7 120.6(3)
C4 C3 C2 122.5(4)
C3 C4 C5 116.8(4)
C3 C4 C31 120.3(4)
C5 C4 C31 122.8(4)
C4 C5 C6 122.3(4)
C5 C6 C1 119.9(3)
C5 C6 C30 119.6(3)
C1 C6 C30 120.4(3)
N1 C7 C2 114.1(3)
N1 C8 C9 112.6(3)
C10 C9 C8 113.5(4)
C9 C10 N2 116.8(3)
N2 C12 C13 117.0(4)
C14 C13 C12 120.0(3)
N3 C14 C13 113.4(4)
N3 C15 C16 111.9(3)
C21 C16 C17 119.4(4)
C21 C16 C15 119.4(4)
C17 C16 C15 121.1(3)
C18 C17 C16 118.6(3)
C18 C17 S2 120.4(3)
C16 C17 S2 121.0(3)
C19 C18 C17 119.8(4)
C19 C18 C22 118.9(3)
C17 C18 C22 121.2(3)
C20 C19 C18 122.4(4)
C21 C20 C19 116.4(3)
C21 C20 C35 121.8(4)
C19 C20 C35 121.5(4)
C16 C21 C20 123.3(4)
N4 C22 C18 111.4(3)
N4 C23 C24 113.6(3)
C25 C24 C23 118.7(4)
N5 C25 C24 116.8(4)
N5 C27 C28 116.3(3)
C27 C28 C29 114.0(4)
N6 C29 C28 112.9(3)
N6 C30 C6 114.0(3)
C34 C31 C32 110.3(5)
C34 C31 C4 108.6(4)
C32 C31 C4 112.1(4)
C34 C31 C33 113.4(6)
C32 C31 C33 102.9(5)
C4 C31 C33 109.6(4)
C37 C35 C38 111.4(6)
C37 C35 C20 111.5(4)
C38 C35 C20 111.9(5)
C37 C35 C36 109.4(5)
C38 C35 C36 105.5(5)
C20 C35 C36 106.8(4)
N8 N7 Ni2 131.3(3)
N8 N7 Ni1 131.5(3)
Ni2 N7 Ni1 92.92(11)
N9 N8 N7 178.6(5)
O1B Cl1 O3B 126.5(8)
O1B Cl1 O4A 126.0(8)
O3B Cl1 O4A 96.7(7)
O1B Cl1 O2B 111.6(7)
O3B Cl1 O2B 113.6(6)
O4A Cl1 O2B 68.1(7)
O1B Cl1 O2A 95.0(8)
O3B Cl1 O2A 94.8(7)
O4A Cl1 O2A 113.9(5)
O2B Cl1 O2A 47.9(7)
O1B Cl1 O1A 15.4(9)
O3B Cl1 O1A 128.7(7)
O4A Cl1 O1A 112.7(5)
O2B Cl1 O1A 116.1(7)
O2A Cl1 O1A 109.0(5)
O1B Cl1 O3A 100.3(8)
O3B Cl1 O3A 27.6(5)
O4A Cl1 O3A 111.4(5)
O2B Cl1 O3A 140.2(6)
O2A Cl1 O3A 108.0(5)
O1A Cl1 O3A 101.1(6)
O1B Cl1 O4B 103.7(8)
O3B Cl1 O4B 96.3(7)
O4A Cl1 O4B 33.1(4)
O2B Cl1 O4B 98.6(7)
O2A Cl1 O4B 146.2(6)
O1A Cl1 O4B 88.4(6)
O3A Cl1 O4B 96.2(6)

loop_
_geom_bond_atom_site_label_1
_geom_bond_atom_site_label_2
_geom_bond_distance
Ni1 N3 2.114(3)
Ni1 N1 2.141(3)
Ni1 N2 2.216(3)
Ni1 N7 2.231(3)
Ni1 S1 2.4585(11)
Ni1 S2 2.4626(10)
Ni2 N4 2.113(3)
Ni2 N6 2.147(3)
Ni2 N7 2.219(3)
Ni2 N5 2.241(3)
Ni2 S1 2.4738(11)
Ni2 S2 2.4856(11)
S1 C1 1.776(4)
S2 C17 1.767(3)
N1 C7 1.481(5)
N1 C8 1.494(5)
N2 C12 1.477(6)
N2 C11 1.485(5)
N2 C10 1.512(6)
N3 C14 1.471(5)
N3 C15 1.496(5)
N4 C23 1.480(5)
N4 C22 1.495(5)
N5 C26 1.477(5)
N5 C25 1.483(5)
N5 C27 1.485(5)
N6 C30 1.483(4)
N6 C29 1.484(5)
C1 C2 1.391(5)
C1 C6 1.398(5)
C2 C3 1.391(5)
C2 C7 1.492(5)
C3 C4 1.383(6)
C4 C5 1.387(6)
C4 C31 1.526(5)
C5 C6 1.389(5)
C6 C30 1.492(5)
C8 C9 1.513(6)
C9 C10 1.501(7)
C12 C13 1.517(7)
C13 C14 1.516(6)
C15 C16 1.503(5)
C16 C21 1.378(5)
C16 C17 1.410(5)
C17 C18 1.395(5)
C18 C19 1.394(5)
C18 C22 1.507(6)
C19 C20 1.392(6)
C20 C21 1.386(6)
C20 C35 1.527(5)
C23 C24 1.519(6)
C24 C25 1.515(6)
C27 C28 1.510(6)
C28 C29 1.513(6)
C31 C34 1.472(7)
C31 C32 1.518(8)
C31 C33 1.543(8)
C35 C37 1.497(8)
C35 C38 1.524(9)
C35 C36 1.532(7)
N7 N8 1.184(4)
N8 N9 1.166(5)
Cl1 O1B 1.319(11)
Cl1 O3B 1.325(9)
Cl1 O4A 1.380(8)
Cl1 O2B 1.381(9)
Cl1 O2A 1.390(7)
Cl1 O1A 1.446(8)
Cl1 O3A 1.465(8)
Cl1 O4B 1.494(12)

loop_
_platon_squeeze_void_nr
_platon_squeeze_void_average_x
_platon_squeeze_void_average_y
_platon_squeeze_void_average_z
_platon_squeeze_void_volume
_platon_squeeze_void_count_electrons
1 0.000 0.000 0.000 643.0 45.6
2 1.000 0.500 0.500 643.0 45.7
